data_4076433
loop_
_publ_author_name
'Panda, Tarun K.'
'Yamamoto, Keishi'
'Yamamoto, Koji'
'Kaneko, Hiroshi'
'Yang, Yi'
'Tsurugi, Hayato'
'Mashima, Kazushi'

_publ_section_title
;
 Preparation and Structure of Iminopyrrolyl and Amidopyrrolyl Complexes of
 Group 2 Metals
;
_journal_issue 6
_journal_name_full Organometallics
_journal_page_first 2268
_journal_paper_doi 10.1021/om201210y
_journal_volume 31
_journal_year 2012
_chemical_formula_moiety 'C38 H50 Mg N4 O'
_chemical_formula_sum 'C38 H50 Mg N4 O'
_chemical_formula_weight 602.73
_chemical_name_common 7a
_chemical_name_systematic
;
 ?
;
_space_group_IT_number 14
_symmetry_cell_setting monoclinic
_symmetry_space_group_name_Hall '-P 2ybc'
_symmetry_space_group_name_H-M 'P 1 21/c 1'
_atom_sites_solution_hydrogens geom
_atom_sites_solution_primary direct
_atom_sites_solution_secondary difmap
_audit_creation_method SHELXL-97
_cell_angle_alpha 90.00
_cell_angle_beta 127.853(17)
_cell_angle_gamma 90.00
_cell_formula_units_Z 4
_cell_length_a 11.676(5)
_cell_length_b 21.378(5)
_cell_length_c 17.882(5)
_cell_measurement_temperature 113(2)
_cell_measurement_theta_max 30.5
_cell_measurement_theta_min 3.0
_cell_volume 3524(2)
_computing_cell_refinement 'RAPID-AUTO (Rigaku, 1998)'
_computing_data_reduction 'teXan (Rigaku/MSC, 2004)'
_computing_molecular_graphics Ortep-32
_computing_publication_material WinGX
_computing_structure_refinement 'SHELXL-97 (Sheldrick, 2008)'
_computing_structure_solution 'SIR 97'
_diffrn_ambient_temperature 113(2)
_diffrn_measured_fraction_theta_full 0.998
_diffrn_measured_fraction_theta_max 0.998
_diffrn_measurement_device_type 'Rigaku RAXIS-RAPID Imaging Plate'
_diffrn_measurement_method \w
_diffrn_radiation_monochromator graphite
_diffrn_radiation_source 'fine-focus sealed tube'
_diffrn_radiation_type MoK\a
_diffrn_radiation_wavelength 0.71069
_diffrn_reflns_av_R_equivalents 0.0985
_diffrn_reflns_av_sigmaI/netI 0.0536
_diffrn_reflns_limit_h_max 14
_diffrn_reflns_limit_h_min -14
_diffrn_reflns_limit_k_max 26
_diffrn_reflns_limit_k_min -26
_diffrn_reflns_limit_l_max 21
_diffrn_reflns_limit_l_min -22
_diffrn_reflns_number 50788
_diffrn_reflns_theta_full 26.35
_diffrn_reflns_theta_max 26.35
_diffrn_reflns_theta_min 3.00
_exptl_absorpt_coefficient_mu 0.084
_exptl_absorpt_correction_T_max 0.9891
_exptl_absorpt_correction_T_min 0.9850
_exptl_absorpt_correction_type empirical
_exptl_absorpt_process_details ABSCOR
_exptl_crystal_colour colorless
_exptl_crystal_density_diffrn 1.136
_exptl_crystal_density_method 'not measured'
_exptl_crystal_description block
_exptl_crystal_F_000 1304
_exptl_crystal_size_max 0.18
_exptl_crystal_size_mid 0.16
_exptl_crystal_size_min 0.13
_refine_diff_density_max 0.283
_refine_diff_density_min -0.335
_refine_diff_density_rms 0.053
_refine_ls_extinction_method none
_refine_ls_goodness_of_fit_ref 1.052
_refine_ls_hydrogen_treatment constr
_refine_ls_matrix_type full
_refine_ls_number_parameters 405
_refine_ls_number_reflns 7195
_refine_ls_number_restraints 0
_refine_ls_restrained_S_all 1.052
_refine_ls_R_factor_all 0.1047
_refine_ls_R_factor_gt 0.0793
_refine_ls_shift/su_max 0.000
_refine_ls_shift/su_mean 0.000
_refine_ls_structure_factor_coef Fsqd
_refine_ls_weighting_details 'calc w=1/[\s^2^(Fo^2^)+(0.0531P)^2^+3.7847P] where P=(Fo^2^+2Fc^2^)/3'
_refine_ls_weighting_scheme calc
_refine_ls_wR_factor_gt 0.1519
_refine_ls_wR_factor_ref 0.1654
_reflns_number_gt 5554
_reflns_number_total 7195
_reflns_threshold_expression >2\s(I)
_cod_data_source_file om201210y_si_002.cif
_cod_data_source_block 7a
_cod_original_sg_symbol_H-M 'P 21/c'
_cod_database_code 4076433
_data_collection 'RAPID-AUTO (Rigaku, 1998)'

loop_
_symmetry_equiv_pos_as_xyz
'x, y, z'
'-x, y+1/2, -z+1/2'
'-x, -y, -z'
'x, -y-1/2, z-1/2'

loop_
_atom_site_label
_atom_site_type_symbol
_atom_site_fract_x
_atom_site_fract_y
_atom_site_fract_z
_atom_site_U_iso_or_equiv
_atom_site_adp_type
_atom_site_occupancy
_atom_site_symmetry_multiplicity
_atom_site_calc_flag
_atom_site_refinement_flags
Mg1 Mg 0.74013(8) 0.60635(4) 0.26465(5) 0.0229(2) Uani 1 1 d .
O1 O 0.74585(18) 0.51191(8) 0.27624(12) 0.0323(4) Uani 1 1 d .
N1 N 0.9646(2) 0.62413(9) 0.37003(14) 0.0250(5) Uani 1 1 d .
N2 N 0.7387(2) 0.64492(9) 0.37462(14) 0.0242(5) Uani 1 1 d .
N3 N 0.5148(2) 0.61852(10) 0.15604(14) 0.0274(5) Uani 1 1 d .
N4 N 0.7407(2) 0.63622(9) 0.15028(14) 0.0246(5) Uani 1 1 d .
C1 C 1.0963(3) 0.62236(12) 0.38958(18) 0.0289(6) Uani 1 1 d .
H1 H 1.1142 0.6043 0.3491 0.035 Uiso 1 1 calc R
C2 C 1.2028(3) 0.65027(12) 0.47649(18) 0.0301(6) Uani 1 1 d .
H2 H 1.3030 0.6542 0.5052 0.036 Uiso 1 1 calc R
C3 C 1.1331(3) 0.67113(12) 0.51262(18) 0.0297(6) Uani 1 1 d .
H3 H 1.1759 0.6925 0.5708 0.036 Uiso 1 1 calc R
C4 C 0.9877(3) 0.65443(11) 0.44665(16) 0.0245(5) Uani 1 1 d .
C5 C 0.8658(3) 0.66532(11) 0.44463(17) 0.0252(5) Uani 1 1 d .
H5 H 0.8774 0.6877 0.4948 0.030 Uiso 1 1 calc R
C6 C 0.6175(3) 0.66174(11) 0.37242(16) 0.0249(5) Uani 1 1 d .
C7 C 0.5664(3) 0.72327(12) 0.35145(16) 0.0265(6) Uani 1 1 d .
C8 C 0.4513(3) 0.73784(13) 0.35296(18) 0.0317(6) Uani 1 1 d .
H8 H 0.4152 0.7794 0.3397 0.038 Uiso 1 1 calc R
C9 C 0.3888(3) 0.69305(13) 0.37332(18) 0.0338(6) Uani 1 1 d .
H9 H 0.3134 0.7044 0.3767 0.041 Uiso 1 1 calc R
C10 C 0.4359(3) 0.63182(13) 0.38876(18) 0.0330(6) Uani 1 1 d .
H10 H 0.3899 0.6010 0.4004 0.040 Uiso 1 1 calc R
C11 C 0.5498(3) 0.61445(12) 0.38756(18) 0.0293(6) Uani 1 1 d .
C12 C 0.6017(3) 0.54715(13) 0.4038(2) 0.0385(7) Uani 1 1 d .
H12 H 0.6528 0.5425 0.3752 0.046 Uiso 1 1 calc R
C13 C 0.7105(4) 0.53267(16) 0.5070(3) 0.0829(15) Uani 1 1 d .
H13A H 0.6653 0.5377 0.5382 0.124 Uiso 1 1 calc R
H13B H 0.7930 0.5613 0.5357 0.124 Uiso 1 1 calc R
H13C H 0.7444 0.4895 0.5148 0.124 Uiso 1 1 calc R
C14 C 0.4801(4) 0.49943(16) 0.3558(3) 0.0702(11) Uani 1 1 d .
H14A H 0.4313 0.5004 0.3849 0.105 Uiso 1 1 calc R
H14B H 0.5203 0.4576 0.3631 0.105 Uiso 1 1 calc R
H14C H 0.4102 0.5094 0.2883 0.105 Uiso 1 1 calc R
C15 C 0.6262(3) 0.77233(12) 0.32137(17) 0.0281(6) Uani 1 1 d .
H15 H 0.7061 0.7523 0.3242 0.034 Uiso 1 1 calc R
C16 C 0.6904(3) 0.82835(14) 0.3881(2) 0.0422(7) Uani 1 1 d .
H16A H 0.6147 0.8488 0.3874 0.063 Uiso 1 1 calc R
H16B H 0.7296 0.8581 0.3672 0.063 Uiso 1 1 calc R
H16C H 0.7685 0.8142 0.4525 0.063 Uiso 1 1 calc R
C17 C 0.5101(3) 0.79308(14) 0.21917(18) 0.0389(7) Uani 1 1 d .
H17A H 0.5527 0.8222 0.2001 0.058 Uiso 1 1 calc R
H17B H 0.4310 0.8139 0.2144 0.058 Uiso 1 1 calc R
H17C H 0.4720 0.7564 0.1775 0.058 Uiso 1 1 calc R
C18 C 0.3833(3) 0.61890(12) 0.13740(18) 0.0309(6) Uani 1 1 d .
H18 H 0.3658 0.6032 0.1792 0.037 Uiso 1 1 calc R
C19 C 0.2770(3) 0.64529(12) 0.04913(18) 0.0311(6) Uani 1 1 d .
H19 H 0.1772 0.6504 0.0208 0.037 Uiso 1 1 calc R
C20 C 0.3456(3) 0.66266(12) 0.01071(18) 0.0299(6) Uani 1 1 d .
H20 H 0.3027 0.6823 -0.0487 0.036 Uiso 1 1 calc R
C21 C 0.4909(3) 0.64536(11) 0.07752(17) 0.0254(5) Uani 1 1 d .
C22 C 0.6124(3) 0.65488(11) 0.07857(17) 0.0262(5) Uani 1 1 d .
H22 H 0.5999 0.6745 0.0276 0.031 Uiso 1 1 d R
C23 C 0.8606(3) 0.65327(12) 0.15127(16) 0.0248(5) Uani 1 1 d .
C24 C 0.9279(3) 0.60674(12) 0.13441(17) 0.0281(6) Uani 1 1 d .
C25 C 1.0408(3) 0.62497(13) 0.13253(18) 0.0323(6) Uani 1 1 d .
H25 H 1.0865 0.5947 0.1200 0.039 Uiso 1 1 calc R
C26 C 1.0872(3) 0.68636(13) 0.14862(18) 0.0335(6) Uani 1 1 d .
H26 H 1.1620 0.6982 0.1449 0.040 Uiso 1 1 calc R
C27 C 1.0250(3) 0.73048(13) 0.17009(18) 0.0316(6) Uani 1 1 d .
H27 H 1.0600 0.7723 0.1830 0.038 Uiso 1 1 calc R
C28 C 0.9116(3) 0.71500(12) 0.17318(16) 0.0264(5) Uani 1 1 d .
C29 C 0.8510(3) 0.76370(12) 0.20303(18) 0.0290(6) Uani 1 1 d .
H29 H 0.7820 0.7417 0.2096 0.035 Uiso 1 1 calc R
C30 C 0.9706(3) 0.79239(13) 0.29929(18) 0.0365(7) Uani 1 1 d .
H30A H 1.0377 0.8159 0.2944 0.055 Uiso 1 1 calc R
H30B H 1.0235 0.7590 0.3463 0.055 Uiso 1 1 calc R
H30C H 0.9272 0.8206 0.3189 0.055 Uiso 1 1 calc R
C31 C 0.7661(3) 0.81475(13) 0.12832(19) 0.0373(7) Uani 1 1 d .
H31A H 0.6862 0.7958 0.0682 0.056 Uiso 1 1 calc R
H31B H 0.8307 0.8368 0.1196 0.056 Uiso 1 1 calc R
H31C H 0.7269 0.8444 0.1492 0.056 Uiso 1 1 calc R
C32 C 0.8770(3) 0.53908(12) 0.11916(19) 0.0328(6) Uani 1 1 d .
H32 H 0.8457 0.5320 0.1594 0.039 Uiso 1 1 calc R
C33 C 0.7445(3) 0.52695(14) 0.0165(2) 0.0454(8) Uani 1 1 d .
H33A H 0.7705 0.5341 -0.0256 0.068 Uiso 1 1 calc R
H33B H 0.6660 0.5554 -0.0007 0.068 Uiso 1 1 calc R
H33C H 0.7124 0.4836 0.0100 0.068 Uiso 1 1 calc R
C34 C 0.9959(3) 0.49142(14) 0.1502(2) 0.0484(8) Uani 1 1 d .
H34A H 1.0818 0.5010 0.2148 0.073 Uiso 1 1 calc R
H34B H 1.0213 0.4933 0.1072 0.073 Uiso 1 1 calc R
H34C H 0.9610 0.4494 0.1484 0.073 Uiso 1 1 calc R
C35 C 0.6460(3) 0.46967(14) 0.1987(2) 0.0445(8) Uani 1 1 d .
H35A H 0.6095 0.4885 0.1372 0.053 Uiso 1 1 calc R
H35B H 0.5624 0.4598 0.1979 0.053 Uiso 1 1 calc R
C36 C 0.7332(4) 0.41170(16) 0.2175(3) 0.0681(11) Uani 1 1 d .
H36A H 0.6897 0.3750 0.2253 0.082 Uiso 1 1 calc R
H36B H 0.7359 0.4035 0.1641 0.082 Uiso 1 1 calc R
C37 C 0.8835(4) 0.42344(15) 0.3068(2) 0.0507(8) Uani 1 1 d .
H37A H 0.9238 0.3855 0.3469 0.061 Uiso 1 1 calc R
H37B H 0.9493 0.4369 0.2925 0.061 Uiso 1 1 calc R
C38 C 0.8622(3) 0.47445(13) 0.3540(2) 0.0416(7) Uani 1 1 d .
H38A H 0.8345 0.4572 0.3922 0.050 Uiso 1 1 calc R
H38B H 0.9517 0.4996 0.3957 0.050 Uiso 1 1 calc R

loop_
_atom_site_aniso_label
_atom_site_aniso_U_11
_atom_site_aniso_U_22
_atom_site_aniso_U_33
_atom_site_aniso_U_23
_atom_site_aniso_U_13
_atom_site_aniso_U_12
Mg1 0.0177(4) 0.0265(4) 0.0236(4) -0.0010(3) 0.0123(3) 0.0001(3)
O1 0.0269(10) 0.0270(9) 0.0318(10) -0.0026(8) 0.0123(8) -0.0013(8)
N1 0.0202(11) 0.0279(11) 0.0269(11) 0.0013(9) 0.0144(9) 0.0011(8)
N2 0.0207(11) 0.0266(11) 0.0264(11) 0.0022(9) 0.0149(9) 0.0016(8)
N3 0.0214(11) 0.0325(12) 0.0286(11) -0.0016(9) 0.0154(10) -0.0018(9)
N4 0.0210(11) 0.0270(11) 0.0247(10) -0.0033(9) 0.0135(9) -0.0025(8)
C1 0.0239(13) 0.0334(14) 0.0301(13) 0.0023(11) 0.0170(12) 0.0032(11)
C2 0.0195(13) 0.0369(15) 0.0307(14) 0.0023(11) 0.0137(11) -0.0005(11)
C3 0.0224(13) 0.0352(14) 0.0259(13) -0.0006(11) 0.0120(11) -0.0001(11)
C4 0.0236(13) 0.0265(13) 0.0225(12) 0.0022(10) 0.0136(11) 0.0011(10)
C5 0.0252(13) 0.0283(13) 0.0227(12) 0.0017(10) 0.0150(11) 0.0016(10)
C6 0.0216(13) 0.0312(13) 0.0204(12) -0.0031(10) 0.0122(10) -0.0021(10)
C7 0.0226(13) 0.0320(14) 0.0193(12) -0.0003(10) 0.0100(10) -0.0003(10)
C8 0.0257(14) 0.0368(15) 0.0313(14) 0.0044(11) 0.0168(12) 0.0089(11)
C9 0.0215(13) 0.0509(17) 0.0329(14) 0.0000(13) 0.0186(12) 0.0037(12)
C10 0.0270(14) 0.0414(16) 0.0351(14) -0.0003(12) 0.0213(12) -0.0047(12)
C11 0.0273(14) 0.0329(14) 0.0282(13) -0.0034(11) 0.0173(12) -0.0031(11)
C12 0.0435(17) 0.0324(15) 0.0586(19) 0.0020(13) 0.0410(16) -0.0014(12)
C13 0.073(3) 0.0378(19) 0.063(2) 0.0024(17) 0.003(2) 0.0150(18)
C14 0.070(3) 0.0383(19) 0.075(3) -0.0063(18) 0.031(2) -0.0095(17)
C15 0.0240(13) 0.0301(13) 0.0287(13) 0.0032(11) 0.0154(11) 0.0043(10)
C16 0.0418(17) 0.0421(17) 0.0376(16) -0.0037(13) 0.0217(14) -0.0107(14)
C17 0.0376(16) 0.0415(16) 0.0305(14) 0.0041(12) 0.0173(13) -0.0026(13)
C18 0.0225(13) 0.0410(15) 0.0295(13) -0.0037(12) 0.0162(12) -0.0014(11)
C19 0.0184(13) 0.0390(15) 0.0321(14) -0.0051(12) 0.0137(11) 0.0005(11)
C20 0.0242(13) 0.0334(14) 0.0253(13) -0.0021(11) 0.0118(11) 0.0008(11)
C21 0.0222(13) 0.0273(13) 0.0256(13) -0.0041(10) 0.0141(11) -0.0008(10)
C22 0.0262(13) 0.0270(13) 0.0231(12) -0.0007(10) 0.0141(11) -0.0010(10)
C23 0.0190(12) 0.0333(14) 0.0207(12) 0.0034(10) 0.0114(10) -0.0006(10)
C24 0.0229(13) 0.0358(14) 0.0223(12) 0.0019(11) 0.0123(11) 0.0021(11)
C25 0.0264(14) 0.0423(16) 0.0297(14) 0.0030(12) 0.0179(12) 0.0075(12)
C26 0.0243(14) 0.0448(16) 0.0344(14) 0.0018(12) 0.0195(12) -0.0005(12)
C27 0.0258(14) 0.0353(15) 0.0298(14) 0.0008(11) 0.0151(12) -0.0041(11)
C28 0.0210(13) 0.0347(14) 0.0212(12) 0.0016(10) 0.0118(11) -0.0009(10)
C29 0.0281(14) 0.0313(14) 0.0302(13) -0.0025(11) 0.0192(12) -0.0035(11)
C30 0.0372(16) 0.0349(15) 0.0307(14) -0.0018(12) 0.0175(13) -0.0008(12)
C31 0.0318(15) 0.0408(16) 0.0341(15) 0.0018(12) 0.0176(13) 0.0062(12)
C32 0.0334(15) 0.0317(14) 0.0365(15) 0.0026(12) 0.0231(13) 0.0046(11)
C33 0.0496(19) 0.0348(16) 0.0437(17) -0.0046(13) 0.0245(15) -0.0044(14)
C34 0.051(2) 0.0385(17) 0.065(2) 0.0090(15) 0.0400(18) 0.0127(14)
C35 0.0365(17) 0.0393(17) 0.0441(17) -0.0149(13) 0.0178(14) -0.0154(13)
C36 0.074(3) 0.0395(19) 0.080(3) -0.0202(18) 0.042(2) -0.0067(18)
C37 0.066(2) 0.0410(18) 0.057(2) 0.0161(15) 0.0433(19) 0.0204(16)
C38 0.0386(17) 0.0338(15) 0.0419(16) 0.0055(13) 0.0193(14) 0.0077(13)

loop_
_atom_type_symbol
_atom_type_description
_atom_type_scat_dispersion_real
_atom_type_scat_dispersion_imag
_atom_type_scat_source
C C 0.0030 0.0020 'International Tables Vol C Tables 4.2.6.8 and 6.1.1.4'
H H 0.0000 0.0000 'International Tables Vol C Tables 4.2.6.8 and 6.1.1.4'
Mg Mg 0.0490 0.0360 'International Tables Vol C Tables 4.2.6.8 and 6.1.1.4'
N N 0.0060 0.0030 'International Tables Vol C Tables 4.2.6.8 and 6.1.1.4'
O O 0.0110 0.0060 'International Tables Vol C Tables 4.2.6.8 and 6.1.1.4'

loop_
_geom_angle_atom_site_label_1
_geom_angle_atom_site_label_2
_geom_angle_atom_site_label_3
_geom_angle
O1 Mg1 N3 99.24(8)
O1 Mg1 N1 98.19(8)
N3 Mg1 N1 162.57(9)
O1 Mg1 N2 107.94(8)
N3 Mg1 N2 95.14(9)
N1 Mg1 N2 79.46(8)
O1 Mg1 N4 112.01(8)
N3 Mg1 N4 79.51(9)
N1 Mg1 N4 93.93(9)
N2 Mg1 N4 140.04(9)
C38 O1 C35 107.6(2)
C38 O1 Mg1 126.94(16)
C35 O1 Mg1 124.38(17)
C1 N1 C4 104.9(2)
C1 N1 Mg1 144.44(17)
C4 N1 Mg1 110.28(16)
C5 N2 C6 117.8(2)
C5 N2 Mg1 111.57(17)
C6 N2 Mg1 129.31(15)
C18 N3 C21 104.9(2)
C18 N3 Mg1 143.83(18)
C21 N3 Mg1 110.25(16)
C22 N4 C23 117.3(2)
C22 N4 Mg1 110.85(17)
C23 N4 Mg1 129.53(15)
N1 C1 C2 111.8(2)
N1 C1 H1 124.1
C2 C1 H1 124.1
C3 C2 C1 106.2(2)
C3 C2 H2 126.9
C1 C2 H2 126.9
C2 C3 C4 106.4(2)
C2 C3 H3 126.8
C4 C3 H3 126.8
N1 C4 C3 110.7(2)
N1 C4 C5 117.9(2)
C3 C4 C5 131.3(2)
N2 C5 C4 120.3(2)
N2 C5 H5 119.9
C4 C5 H5 119.9
C7 C6 C11 122.0(2)
C7 C6 N2 119.6(2)
C11 C6 N2 118.3(2)
C8 C7 C6 117.5(2)
C8 C7 C15 120.4(2)
C6 C7 C15 121.9(2)
C9 C8 C7 121.4(2)
C9 C8 H8 119.3
C7 C8 H8 119.3
C10 C9 C8 120.0(2)
C10 C9 H9 120.0
C8 C9 H9 120.0
C9 C10 C11 121.1(3)
C9 C10 H10 119.5
C11 C10 H10 119.5
C10 C11 C6 117.7(2)
C10 C11 C12 121.5(2)
C6 C11 C12 120.8(2)
C13 C12 C14 110.5(3)
C13 C12 C11 111.6(3)
C14 C12 C11 113.9(3)
C13 C12 H12 106.8
C14 C12 H12 106.8
C11 C12 H12 106.8
C12 C13 H13A 109.5
C12 C13 H13B 109.5
H13A C13 H13B 109.5
C12 C13 H13C 109.5
H13A C13 H13C 109.5
H13B C13 H13C 109.5
C12 C14 H14A 109.5
C12 C14 H14B 109.5
H14A C14 H14B 109.5
C12 C14 H14C 109.5
H14A C14 H14C 109.5
H14B C14 H14C 109.5
C16 C15 C7 112.1(2)
C16 C15 C17 110.9(2)
C7 C15 C17 111.0(2)
C16 C15 H15 107.5
C7 C15 H15 107.5
C17 C15 H15 107.5
C15 C16 H16A 109.5
C15 C16 H16B 109.5
H16A C16 H16B 109.5
C15 C16 H16C 109.5
H16A C16 H16C 109.5
H16B C16 H16C 109.5
C15 C17 H17A 109.5
C15 C17 H17B 109.5
H17A C17 H17B 109.5
C15 C17 H17C 109.5
H17A C17 H17C 109.5
H17B C17 H17C 109.5
N3 C18 C19 111.6(2)
N3 C18 H18 124.2
C19 C18 H18 124.2
C20 C19 C18 106.6(2)
C20 C19 H19 126.7
C18 C19 H19 126.7
C19 C20 C21 105.8(2)
C19 C20 H20 127.1
C21 C20 H20 127.1
N3 C21 C20 111.2(2)
N3 C21 C22 118.0(2)
C20 C21 C22 130.6(2)
N4 C22 C21 120.4(2)
N4 C22 H22 119.8
C21 C22 H22 119.8
C28 C23 C24 121.8(2)
C28 C23 N4 119.1(2)
C24 C23 N4 119.0(2)
C25 C24 C23 117.8(2)
C25 C24 C32 122.1(2)
C23 C24 C32 120.1(2)
C26 C25 C24 121.1(3)
C26 C25 H25 119.4
C24 C25 H25 119.4
C25 C26 C27 120.0(3)
C25 C26 H26 120.0
C27 C26 H26 120.0
C26 C27 C28 121.4(3)
C26 C27 H27 119.3
C28 C27 H27 119.3
C27 C28 C23 117.5(2)
C27 C28 C29 120.4(2)
C23 C28 C29 122.1(2)
C28 C29 C31 111.9(2)
C28 C29 C30 111.6(2)
C31 C29 C30 110.6(2)
C28 C29 H29 107.5
C31 C29 H29 107.5
C30 C29 H29 107.5
C29 C30 H30A 109.5
C29 C30 H30B 109.5
H30A C30 H30B 109.5
C29 C30 H30C 109.5
H30A C30 H30C 109.5
H30B C30 H30C 109.5
C29 C31 H31A 109.5
C29 C31 H31B 109.5
H31A C31 H31B 109.5
C29 C31 H31C 109.5
H31A C31 H31C 109.5
H31B C31 H31C 109.5
C24 C32 C34 113.7(2)
C24 C32 C33 111.8(2)
C34 C32 C33 110.3(2)
C24 C32 H32 106.9
C34 C32 H32 106.9
C33 C32 H32 106.9
C32 C33 H33A 109.5
C32 C33 H33B 109.5
H33A C33 H33B 109.5
C32 C33 H33C 109.5
H33A C33 H33C 109.5
H33B C33 H33C 109.5
C32 C34 H34A 109.5
C32 C34 H34B 109.5
H34A C34 H34B 109.5
C32 C34 H34C 109.5
H34A C34 H34C 109.5
H34B C34 H34C 109.5
O1 C35 C36 105.2(2)
O1 C35 H35A 110.7
C36 C35 H35A 110.7
O1 C35 H35B 110.7
C36 C35 H35B 110.7
H35A C35 H35B 108.8
C37 C36 C35 106.8(3)
C37 C36 H36A 110.4
C35 C36 H36A 110.4
C37 C36 H36B 110.4
C35 C36 H36B 110.4
H36A C36 H36B 108.6
C38 C37 C36 103.5(3)
C38 C37 H37A 111.1
C36 C37 H37A 111.1
C38 C37 H37B 111.1
C36 C37 H37B 111.1
H37A C37 H37B 109.0
O1 C38 C37 104.1(2)
O1 C38 H38A 110.9
C37 C38 H38A 110.9
O1 C38 H38B 110.9
C37 C38 H38B 110.9
H38A C38 H38B 108.9

loop_
_geom_bond_atom_site_label_1
_geom_bond_atom_site_label_2
_geom_bond_distance
Mg1 O1 2.0265(19)
Mg1 N3 2.119(2)
Mg1 N1 2.122(2)
Mg1 N2 2.142(2)
Mg1 N4 2.146(2)
O1 C38 1.450(3)
O1 C35 1.453(3)
N1 C1 1.352(3)
N1 C4 1.384(3)
N2 C5 1.296(3)
N2 C6 1.438(3)
N3 C18 1.357(3)
N3 C21 1.378(3)
N4 C22 1.300(3)
N4 C23 1.437(3)
C1 C2 1.395(4)
C1 H1 0.9500
C2 C3 1.387(4)
C2 H2 0.9500
C3 C4 1.394(3)
C3 H3 0.9500
C4 C5 1.421(3)
C5 H5 0.9500
C6 C7 1.397(3)
C6 C11 1.408(3)
C7 C8 1.396(4)
C7 C15 1.529(4)
C8 C9 1.381(4)
C8 H8 0.9500
C9 C10 1.380(4)
C9 H9 0.9500
C10 C11 1.394(4)
C10 H10 0.9500
C11 C12 1.518(4)
C12 C13 1.497(5)
C12 C14 1.516(4)
C12 H12 1.0000
C13 H13A 0.9800
C13 H13B 0.9800
C13 H13C 0.9800
C14 H14A 0.9800
C14 H14B 0.9800
C14 H14C 0.9800
C15 C16 1.524(4)
C15 C17 1.528(3)
C15 H15 1.0000
C16 H16A 0.9800
C16 H16B 0.9800
C16 H16C 0.9800
C17 H17A 0.9800
C17 H17B 0.9800
C17 H17C 0.9800
C18 C19 1.395(4)
C18 H18 0.9500
C19 C20 1.389(4)
C19 H19 0.9500
C20 C21 1.398(3)
C20 H20 0.9500
C21 C22 1.421(4)
C22 H22 0.9301
C23 C28 1.401(3)
C23 C24 1.410(4)
C24 C25 1.394(4)
C24 C32 1.523(4)
C25 C26 1.381(4)
C25 H25 0.9500
C26 C27 1.381(4)
C26 H26 0.9500
C27 C28 1.398(4)
C27 H27 0.9500
C28 C29 1.528(4)
C29 C31 1.528(4)
C29 C30 1.529(4)
C29 H29 1.0000
C30 H30A 0.9800
C30 H30B 0.9800
C30 H30C 0.9800
C31 H31A 0.9800
C31 H31B 0.9800
C31 H31C 0.9800
C32 C34 1.526(4)
C32 C33 1.532(4)
C32 H32 1.0000
C33 H33A 0.9800
C33 H33B 0.9800
C33 H33C 0.9800
C34 H34A 0.9800
C34 H34B 0.9800
C34 H34C 0.9800
C35 C36 1.505(5)
C35 H35A 0.9900
C35 H35B 0.9900
C36 C37 1.501(5)
C36 H36A 0.9900
C36 H36B 0.9900
C37 C38 1.491(4)
C37 H37A 0.9900
C37 H37B 0.9900
C38 H38A 0.9900
C38 H38B 0.9900
